data_7107757
loop_
_publ_author_name
'Utpal Das'
'Chan-Hui Huang'
'Wenwei Lin'

_publ_section_title
;
 Enantioselective synthesis of substituted pyrans via amine-catalyzed
 Michael addition and subsequent enolization/cyclisation
;
_journal_name_full Chem.Commun.
_journal_page_first 5590
_journal_paper_doi 10.1039/c2cc31445b
_journal_volume 48
_journal_year 2012
_chemical_absolute_configuration unk
_chemical_formula_moiety 'C19 H16 Br N O2'
_chemical_formula_sum 'C19 H16 Br N O2'
_chemical_formula_weight 370.24
_chemical_name_systematic
;
?
;
_space_group_IT_number 19
_symmetry_cell_setting orthorhombic
_symmetry_space_group_name_Hall 'P 2ac 2ab'
_symmetry_space_group_name_H-M 'P 21 21 21'
_atom_sites_solution_hydrogens geom
_atom_sites_solution_primary direct
_atom_sites_solution_secondary difmap
_audit_creation_method SHELXL-97
_cell_angle_alpha 90.00
_cell_angle_beta 90.00
_cell_angle_gamma 90.00
_cell_formula_units_Z 4
_cell_length_a 5.2806(2)
_cell_length_b 8.1975(2)
_cell_length_c 37.8235(11)
_cell_measurement_reflns_used 0
_cell_measurement_temperature 200(2)
_cell_measurement_theta_max 0
_cell_measurement_theta_min 0
_cell_volume 1637.29(9)
_computing_molecular_graphics 'Ortep-3 for Windows (Farrugia, 1997)'
_computing_publication_material 'WinGX publication routines (Farrugia, 1999)'
_computing_structure_refinement 'SHELXL-97 (Sheldrick, 1997)'
_computing_structure_solution 'SHELXS-86 (Sheldrick, 1986)'
_diffrn_ambient_temperature 200(2)
_diffrn_measured_fraction_theta_full 0.997
_diffrn_measured_fraction_theta_max 0.997
_diffrn_radiation_monochromator graphite
_diffrn_radiation_source 'fine-focus sealed tube'
_diffrn_radiation_type MoK\a
_diffrn_radiation_wavelength 0.71073
_diffrn_reflns_av_R_equivalents 0.0390
_diffrn_reflns_av_sigmaI/netI 0.0485
_diffrn_reflns_limit_h_max 5
_diffrn_reflns_limit_h_min -6
_diffrn_reflns_limit_k_max 9
_diffrn_reflns_limit_k_min -9
_diffrn_reflns_limit_l_max 44
_diffrn_reflns_limit_l_min -37
_diffrn_reflns_number 10765
_diffrn_reflns_theta_full 25.03
_diffrn_reflns_theta_max 25.03
_diffrn_reflns_theta_min 2.15
_exptl_absorpt_coefficient_mu 2.520
_exptl_absorpt_correction_T_max 0.8635
_exptl_absorpt_correction_T_min 0.4725
_exptl_absorpt_correction_type multi-scan
_exptl_crystal_colour colorless
_exptl_crystal_density_diffrn 1.502
_exptl_crystal_density_method 'not measured'
_exptl_crystal_description prism
_exptl_crystal_F_000 752
_exptl_crystal_size_max 0.35
_exptl_crystal_size_mid 0.11
_exptl_crystal_size_min 0.06
_refine_diff_density_max 0.332
_refine_diff_density_min -0.322
_refine_diff_density_rms 0.050
_refine_ls_abs_structure_details 'Flack H D (1983), Acta Cryst. A39, 876-881'
_refine_ls_abs_structure_Flack 0.020(10)
_refine_ls_extinction_method none
_refine_ls_goodness_of_fit_ref 0.982
_refine_ls_hydrogen_treatment constr
_refine_ls_matrix_type full
_refine_ls_number_parameters 208
_refine_ls_number_reflns 2830
_refine_ls_number_restraints 0
_refine_ls_restrained_S_all 0.982
_refine_ls_R_factor_all 0.0391
_refine_ls_R_factor_gt 0.0300
_refine_ls_shift/su_max 0.001
_refine_ls_shift/su_mean 0.000
_refine_ls_structure_factor_coef Fsqd
_refine_ls_weighting_details 'calc w=1/[\s^2^(Fo^2^)+(0.0266P)^2^+0.0792P] where P=(Fo^2^+2Fc^2^)/3'
_refine_ls_weighting_scheme calc
_refine_ls_wR_factor_gt 0.0598
_refine_ls_wR_factor_ref 0.0627
_reflns_number_gt 2472
_reflns_number_total 2830
_reflns_threshold_expression >2sigma(I)
_cod_data_source_file c2cc31445b.txt
_cod_data_source_block a13325
_cod_database_code 7107757

loop_
_symmetry_equiv_pos_as_xyz
'x, y, z'
'-x+1/2, -y, z+1/2'
'-x, y+1/2, -z+1/2'
'x+1/2, -y+1/2, -z'

loop_
_atom_site_label
_atom_site_type_symbol
_atom_site_fract_x
_atom_site_fract_y
_atom_site_fract_z
_atom_site_U_iso_or_equiv
_atom_site_adp_type
_atom_site_occupancy
_atom_site_symmetry_multiplicity
_atom_site_calc_flag
_atom_site_refinement_flags
C1 C 0.8371(6) 0.1933(3) 0.79309(7) 0.0268(7) Uani 1 1 d .
C2 C 0.9245(6) 0.2175(3) 0.82732(7) 0.0285(8) Uani 1 1 d .
H2 H 1.0684 0.1601 0.8358 0.034 Uiso 1 1 calc R
C3 C 0.7979(6) 0.3268(3) 0.84879(8) 0.0272(7) Uani 1 1 d .
H3 H 0.8579 0.3449 0.8721 0.033 Uiso 1 1 calc R
C4 C 0.5861(5) 0.4105(3) 0.83720(7) 0.0227(7) Uani 1 1 d .
C5 C 0.5020(7) 0.3812(3) 0.80300(6) 0.0281(6) Uani 1 1 d .
H5 H 0.3566 0.4371 0.7945 0.034 Uiso 1 1 calc R
C6 C 0.6258(6) 0.2722(4) 0.78102(8) 0.0304(8) Uani 1 1 d .
H6 H 0.5646 0.2524 0.7578 0.036 Uiso 1 1 calc R
C7 C 0.4602(6) 0.5397(3) 0.85981(6) 0.0248(7) Uani 1 1 d .
H7 H 0.2935 0.5676 0.8488 0.030 Uiso 1 1 calc R
C8 C 0.6215(7) 0.6951(3) 0.86117(8) 0.0366(9) Uani 1 1 d .
H8 H 0.7953 0.6643 0.8693 0.044 Uiso 1 1 calc R
C9 C 0.6449(9) 0.7771(4) 0.82539(9) 0.0617(13) Uani 1 1 d .
H9A H 0.7513 0.8746 0.8276 0.093 Uiso 1 1 calc R
H9B H 0.4764 0.8086 0.8170 0.093 Uiso 1 1 calc R
H9C H 0.7222 0.7013 0.8085 0.093 Uiso 1 1 calc R
C10 C 0.5115(8) 0.8120(3) 0.88774(7) 0.0340(8) Uani 1 1 d .
H10 H 0.6181 0.9128 0.8882 0.041 Uiso 1 1 calc R
C11 C 0.4368(5) 0.5828(3) 0.92591(7) 0.0218(7) Uani 1 1 d .
C12 C 0.3995(5) 0.5368(3) 0.96353(7) 0.0215(6) Uani 1 1 d .
C13 C 0.5713(6) 0.5934(3) 0.98861(8) 0.0278(8) Uani 1 1 d .
H13 H 0.7073 0.6619 0.9815 0.033 Uiso 1 1 calc R
C14 C 0.5453(6) 0.5505(4) 1.02375(7) 0.0321(8) Uani 1 1 d .
H14 H 0.6657 0.5867 1.0407 0.039 Uiso 1 1 calc R
C15 C 0.3426(6) 0.4543(4) 1.03417(8) 0.0317(7) Uani 1 1 d .
H15 H 0.3240 0.4248 1.0583 0.038 Uiso 1 1 calc R
C16 C 0.1687(6) 0.4017(3) 1.00974(8) 0.0294(7) Uani 1 1 d .
H16 H 0.0290 0.3370 1.0171 0.035 Uiso 1 1 calc R
C17 C 0.1961(6) 0.4425(4) 0.97449(7) 0.0258(7) Uani 1 1 d .
H17 H 0.0751 0.4057 0.9577 0.031 Uiso 1 1 calc R
C18 C 0.4121(5) 0.4841(3) 0.89766(7) 0.0209(7) Uani 1 1 d .
C19 C 0.3452(6) 0.3167(4) 0.90267(7) 0.0224(7) Uani 1 1 d .
N1 N 0.2936(5) 0.1807(3) 0.90396(6) 0.0321(7) Uani 1 1 d .
O1 O 0.2668(5) 0.8548(2) 0.87875(5) 0.0431(6) Uani 1 1 d .
H1' H 0.2275 0.9547 0.8864 0.052 Uiso 1 1 d R
O2 O 0.5092(5) 0.74090(19) 0.92297(4) 0.0308(5) Uani 1 1 d .
Br1 Br 1.01469(7) 0.04674(4) 0.763013(7) 0.04022(12) Uani 1 1 d .

loop_
_atom_site_aniso_label
_atom_site_aniso_U_11
_atom_site_aniso_U_22
_atom_site_aniso_U_33
_atom_site_aniso_U_23
_atom_site_aniso_U_13
_atom_site_aniso_U_12
C1 0.033(2) 0.0248(16) 0.0223(17) -0.0047(13) 0.0117(14) -0.0046(15)
C2 0.0264(19) 0.0318(16) 0.0274(16) -0.0018(13) 0.0022(14) -0.0013(14)
C3 0.0323(19) 0.0312(16) 0.0180(16) -0.0042(13) -0.0005(14) -0.0029(16)
C4 0.0241(17) 0.0206(14) 0.0233(16) 0.0010(12) 0.0050(13) -0.0065(12)
C5 0.0280(17) 0.0314(14) 0.0250(15) 0.0015(11) -0.0011(18) -0.0028(18)
C6 0.036(2) 0.0353(17) 0.0199(16) -0.0035(14) 0.0006(14) -0.0093(16)
C7 0.0303(19) 0.0216(13) 0.0226(14) 0.0024(11) -0.0001(14) -0.0035(18)
C8 0.051(2) 0.0246(16) 0.0346(19) -0.0028(14) 0.0125(16) -0.0090(16)
C9 0.116(4) 0.0310(19) 0.039(2) 0.0012(16) 0.028(2) -0.020(2)
C10 0.051(2) 0.0199(13) 0.0312(16) 0.0022(11) 0.007(2) -0.006(2)
C11 0.0171(18) 0.0218(14) 0.0266(16) -0.0011(12) 0.0017(13) 0.0016(12)
C12 0.0234(16) 0.0154(13) 0.0255(16) -0.0021(12) 0.0011(13) 0.0052(13)
C13 0.0271(19) 0.0238(15) 0.0323(18) -0.0031(13) -0.0011(14) -0.0020(13)
C14 0.032(2) 0.0365(15) 0.0277(17) -0.0060(13) -0.0100(14) 0.004(2)
C15 0.038(2) 0.0359(16) 0.0207(16) -0.0019(15) 0.0024(14) 0.0108(18)
C16 0.0307(19) 0.0318(17) 0.0257(18) 0.0002(14) 0.0053(15) 0.0007(15)
C17 0.0208(16) 0.0309(16) 0.0257(17) -0.0056(14) -0.0016(13) 0.0017(16)
C18 0.0221(17) 0.0166(13) 0.0241(15) 0.0008(11) 0.0021(12) 0.0010(12)
C19 0.0256(18) 0.0266(16) 0.0149(16) -0.0007(12) -0.0004(13) 0.0012(14)
N1 0.0472(19) 0.0246(14) 0.0243(15) -0.0017(11) 0.0033(13) 0.0013(14)
O1 0.0623(18) 0.0228(11) 0.0444(14) -0.0045(10) -0.0036(13) 0.0083(12)
O2 0.0457(14) 0.0208(9) 0.0258(10) -0.0023(7) 0.0036(13) -0.0096(13)
Br1 0.0460(2) 0.04062(18) 0.03403(18) -0.01375(13) 0.0120(2) -0.0020(2)

loop_
_atom_type_symbol
_atom_type_description
_atom_type_scat_dispersion_real
_atom_type_scat_dispersion_imag
_atom_type_scat_source
C C 0.0033 0.0016 'International Tables Vol C Tables 4.2.6.8 and 6.1.1.4'
H H 0.0000 0.0000 'International Tables Vol C Tables 4.2.6.8 and 6.1.1.4'
N N 0.0061 0.0033 'International Tables Vol C Tables 4.2.6.8 and 6.1.1.4'
O O 0.0106 0.0060 'International Tables Vol C Tables 4.2.6.8 and 6.1.1.4'
Br Br -0.2901 2.4595 'International Tables Vol C Tables 4.2.6.8 and 6.1.1.4'

loop_
_geom_angle_atom_site_label_1
_geom_angle_atom_site_label_2
_geom_angle_atom_site_label_3
_geom_angle
C6 C1 C2 121.0(3)
C6 C1 Br1 120.1(2)
C2 C1 Br1 118.9(2)
C3 C2 C1 118.7(3)
C3 C2 H2 120.7
C1 C2 H2 120.7
C2 C3 C4 121.8(3)
C2 C3 H3 119.1
C4 C3 H3 119.1
C3 C4 C5 117.9(3)
C3 C4 C7 121.5(3)
C5 C4 C7 120.4(3)
C6 C5 C4 121.3(3)
C6 C5 H5 119.3
C4 C5 H5 119.3
C1 C6 C5 119.3(3)
C1 C6 H6 120.3
C5 C6 H6 120.3
C4 C7 C18 113.2(2)
C4 C7 C8 110.8(2)
C18 C7 C8 108.0(2)
C4 C7 H7 108.2
C18 C7 H7 108.2
C8 C7 H7 108.2
C10 C8 C9 110.2(2)
C10 C8 C7 109.7(3)
C9 C8 C7 112.6(3)
C10 C8 H8 108.1
C9 C8 H8 108.1
C7 C8 H8 108.1
C8 C9 H9A 109.5
C8 C9 H9B 109.5
H9A C9 H9B 109.5
C8 C9 H9C 109.5
H9A C9 H9C 109.5
H9B C9 H9C 109.5
O1 C10 O2 108.6(3)
O1 C10 C8 111.0(3)
O2 C10 C8 111.1(2)
O1 C10 H10 108.7
O2 C10 H10 108.7
C8 C10 H10 108.7
C18 C11 O2 122.4(2)
C18 C11 C12 126.5(2)
O2 C11 C12 111.0(2)
C17 C12 C13 119.1(3)
C17 C12 C11 122.0(2)
C13 C12 C11 118.8(3)
C14 C13 C12 120.4(3)
C14 C13 H13 119.8
C12 C13 H13 119.8
C13 C14 C15 119.7(3)
C13 C14 H14 120.2
C15 C14 H14 120.2
C16 C15 C14 120.3(3)
C16 C15 H15 119.9
C14 C15 H15 119.9
C15 C16 C17 120.2(3)
C15 C16 H16 119.9
C17 C16 H16 119.9
C16 C17 C12 120.3(3)
C16 C17 H17 119.9
C12 C17 H17 119.9
C11 C18 C19 119.7(2)
C11 C18 C7 123.3(2)
C19 C18 C7 116.9(2)
N1 C19 C18 174.8(3)
C10 O1 H1' 111.7
C11 O2 C10 117.4(2)

loop_
_geom_bond_atom_site_label_1
_geom_bond_atom_site_label_2
_geom_bond_distance
C1 C6 1.368(4)
C1 C2 1.389(4)
C1 Br1 1.902(3)
C2 C3 1.381(4)
C2 H2 0.9500
C3 C4 1.383(4)
C3 H3 0.9500
C4 C5 1.389(4)
C4 C7 1.515(4)
C5 C6 1.384(4)
C5 H5 0.9500
C6 H6 0.9500
C7 C18 1.524(4)
C7 C8 1.534(4)
C7 H7 1.0000
C8 C10 1.506(4)
C8 C9 1.516(4)
C8 H8 1.0000
C9 H9A 0.9800
C9 H9B 0.9800
C9 H9C 0.9800
C10 O1 1.382(4)
C10 O2 1.454(3)
C10 H10 1.0000
C11 C18 1.347(4)
C11 O2 1.356(3)
C11 C12 1.485(4)
C12 C17 1.387(4)
C12 C13 1.392(4)
C13 C14 1.382(4)
C13 H13 0.9500
C14 C15 1.387(4)
C14 H14 0.9500
C15 C16 1.373(4)
C15 H15 0.9500
C16 C17 1.382(4)
C16 H16 0.9500
C17 H17 0.9500
C18 C19 1.429(4)
C19 N1 1.149(3)
O1 H1' 0.8926
